data_2239022
loop_
_publ_author_name
'Yamuna, Thammarse S.'
'Kaur, Manpreet'
'Anderson, Brian J.'
'Jasinski, Jerry P.'
'Yathirajan, H.S.'

_publ_section_title
;
 Flupentixol tartrate
;
_journal_coeditor_code SU2691
_journal_issue 2
_journal_name_full 'Acta Crystallographica Section E'
_journal_page_first o206
_journal_page_last o207
_journal_paper_doi 10.1107/S1600536814001536
_journal_volume 70
_journal_year 2014
_chemical_formula_iupac 'C23 H26 F3 N2 O S +, C4 H5 O6 -'
_chemical_formula_moiety 'C23 H26 F3 N2 O S +, C4 H5 O6 -'
_chemical_formula_sum 'C27 H31 F3 N2 O7 S'
_chemical_formula_weight 584.60
_chemical_name_common
;
Flupentixol tartrate
;
_chemical_name_systematic
'1-(2-Hydroxyethyl)-4-{3-[2-(trifluoromethyl)thioxanthen-9-ylidene]propyl}piperazin-1-ium 3-carboxy-2,3-dihydroxypropionate'
_space_group_crystal_system monoclinic
_space_group_IT_number 14
_space_group_name_Hall '-P 2yn'
_space_group_name_H-M_alt 'P 1 21/n 1'
_symmetry_space_group_name_Hall '-P 2yn'
_symmetry_space_group_name_H-M 'P 1 21/n 1'
_atom_sites_solution_hydrogens mixed
_atom_sites_solution_primary direct
_audit_creation_method
;
  Olex2 1.2
  (compiled Apr 23 2013 17:54:37, GUI svn.r4466)
;
_cell_angle_alpha 90
_cell_angle_beta 96.617(3)
_cell_angle_gamma 90
_cell_formula_units_Z 4
_cell_length_a 9.9239(3)
_cell_length_b 9.1968(3)
_cell_length_c 30.0099(8)
_cell_measurement_reflns_used 5128
_cell_measurement_temperature 173(2)
_cell_measurement_theta_max 72.4709
_cell_measurement_theta_min 2.9623
_cell_volume 2720.70(14)
_computing_cell_refinement 'CrysAlis PRO (Agilent, 2012)'
_computing_data_collection 'CrysAlis PRO (Agilent, 2012)'
_computing_data_reduction 'CrysAlis RED (Agilent, 2012)'
_computing_molecular_graphics 'OLEX2 (Dolomanov <i>et al.</i>, 2009)'
_computing_publication_material 'OLEX2 (Dolomanov <i>et al.</i>, 2009)'
_computing_structure_refinement 'SHELXL-2012 (Sheldrick, 2008)'
_computing_structure_solution 'SUPERFLIP (Palatinus & Chapuis, 2007)'
_diffrn_ambient_temperature 173(2)
_diffrn_detector_area_resol_mean 16.0416
_diffrn_measured_fraction_theta_full 0.999
_diffrn_measured_fraction_theta_max 0.984
_diffrn_measurement_device_type 'Agilent Gemini EOS'
_diffrn_measurement_method '\w scans'
_diffrn_radiation_type CuK\a
_diffrn_radiation_wavelength 1.54184
_diffrn_reflns_av_R_equivalents 0.0360
_diffrn_reflns_limit_h_max 12
_diffrn_reflns_limit_h_min -11
_diffrn_reflns_limit_k_max 11
_diffrn_reflns_limit_k_min -11
_diffrn_reflns_limit_l_max 25
_diffrn_reflns_limit_l_min -37
_diffrn_reflns_number 16827
_diffrn_reflns_theta_full 67.684
_diffrn_reflns_theta_max 72.622
_diffrn_reflns_theta_min 2.965
_exptl_absorpt_coefficient_mu 1.674
_exptl_absorpt_correction_T_max 1.00000
_exptl_absorpt_correction_T_min 0.87048
_exptl_absorpt_correction_type multi-scan
_exptl_absorpt_process_details
;
(CrysAlis PRO and CrysAlis RED; Agilent, 2012).
;
_exptl_crystal_colour colourless
_exptl_crystal_density_diffrn 1.427
_exptl_crystal_description block
_exptl_crystal_F_000 1224
_exptl_crystal_size_max 0.26
_exptl_crystal_size_mid 0.14
_exptl_crystal_size_min 0.08
_refine_diff_density_max 0.664
_refine_diff_density_min -0.712
_refine_ls_extinction_method none
_refine_ls_goodness_of_fit_ref 1.094
_refine_ls_hydrogen_treatment mixed
_refine_ls_matrix_type full
_refine_ls_number_parameters 399
_refine_ls_number_reflns 5325
_refine_ls_number_restraints 0
_refine_ls_restrained_S_all 1.094
_refine_ls_R_factor_all 0.0937
_refine_ls_R_factor_gt 0.0779
_refine_ls_shift/su_max 0.000
_refine_ls_shift/su_mean 0.000
_refine_ls_structure_factor_coef Fsqd
_refine_ls_weighting_details 'w=1/[\s^2^(Fo^2^)+(0.0775P)^2^+5.4936P] where P=(Fo^2^+2Fc^2^)/3'
_refine_ls_weighting_scheme calc
_refine_ls_wR_factor_gt 0.1960
_refine_ls_wR_factor_ref 0.2057
_reflns_number_gt 4331
_reflns_number_total 5325
_reflns_threshold_expression I>2\s(I)
_cod_data_source_file su2691sup1.cif
_cod_data_source_block I
_cod_original_cell_volume 2720.68(13)
_cod_database_code 2239022
_cod_database_fobs_code 2239022
_shelx_space_group_comment
;
The symmetry employed for this shelxl refinement is uniquely defined
by the following loop, which should always be used as a source of
symmetry information in preference to the above space-group names.
They are only intended as comments.
;

loop_
_space_group_symop_operation_xyz
'x, y, z'
'-x+1/2, y+1/2, -z+1/2'
'-x, -y, -z'
'x-1/2, -y-1/2, z-1/2'

loop_
_atom_site_type_symbol
_atom_site_label
_atom_site_fract_x
_atom_site_fract_y
_atom_site_fract_z
_atom_site_U_iso_or_equiv
_atom_site_adp_type
_atom_site_calc_flag
_atom_site_occupancy
_atom_site_disorder_assembly
_atom_site_disorder_group
S S1A 0.22263(14) 0.19267(13) 0.15278(4) 0.0582(3) Uani d 1 . .
F F1A 0.7407(15) 0.0331(16) 0.3035(8) 0.097(7) Uani d 0.54(6) A 1
F F1AB 0.758(2) -0.042(12) 0.2900(16) 0.21(2) Uani d 0.46(6) A 2
F F2A 0.5941(6) -0.0768(15) 0.3334(2) 0.095(4) Uani d 0.72(2) A 1
F F2AB 0.676(7) 0.033(5) 0.3316(9) 0.23(3) Uani d 0.28(2) A 2
F F3A 0.6844(14) -0.1770(13) 0.2809(4) 0.128(6) Uani d 0.67(3) A 1
F F3AB 0.624(4) -0.182(4) 0.3087(18) 0.23(3) Uani d 0.33(3) A 2
O O1A 0.0148(2) 0.2962(3) 0.58260(9) 0.0404(6) Uani d 1 . .
H H1A -0.0533 0.2684 0.5668 0.061 Uiso calc 1 . .
N N1A 0.1313(3) 0.2330(3) 0.39016(9) 0.0307(6) Uani d 1 . .
N N2A 0.1121(3) 0.2869(3) 0.48473(9) 0.0265(6) Uani d 1 . .
H H2A 0.015(4) 0.289(4) 0.4845(12) 0.036(10) Uiso d 1 . .
C C1A 0.0891(3) 0.3761(4) 0.40584(11) 0.0306(7) Uani d 1 . .
H H1AA -0.0090 0.3796 0.4045 0.037 Uiso calc 1 . .
H H1AB 0.1177 0.4519 0.3865 0.037 Uiso calc 1 . .
C C2A 0.1518(3) 0.4018(4) 0.45352(11) 0.0309(7) Uani d 1 . .
H H2AA 0.2498 0.4033 0.4544 0.037 Uiso calc 1 . .
H H2AB 0.1232 0.4960 0.4635 0.037 Uiso calc 1 . .
C C3A 0.1422(3) 0.1394(4) 0.46724(11) 0.0298(7) Uani d 1 . .
H H3AA 0.1058 0.0658 0.4857 0.036 Uiso calc 1 . .
H H3AB 0.2396 0.1260 0.4693 0.036 Uiso calc 1 . .
C C4A 0.0820(3) 0.1199(4) 0.41933(12) 0.0321(7) Uani d 1 . .
H H4AA 0.1063 0.0247 0.4088 0.039 Uiso calc 1 . .
H H4AB -0.0161 0.1248 0.4175 0.039 Uiso calc 1 . .
C C5A 0.1858(3) 0.3134(4) 0.53071(11) 0.0319(7) Uani d 1 . .
H H5AA 0.1816 0.4164 0.5373 0.038 Uiso calc 1 . .
H H5AB 0.2805 0.2882 0.5303 0.038 Uiso calc 1 . .
C C6A 0.1307(3) 0.2288(4) 0.56834(12) 0.0339(8) Uani d 1 . .
H H6AA 0.1073 0.1311 0.5580 0.041 Uiso calc 1 . .
H H6AB 0.2008 0.2213 0.5936 0.041 Uiso calc 1 . .
C C7A 0.0795(4) 0.2111(4) 0.34276(12) 0.0389(8) Uani d 1 . .
H H7AA 0.0832 0.3022 0.3267 0.047 Uiso calc 1 . .
H H7AB -0.0145 0.1801 0.3405 0.047 Uiso calc 1 . .
C C8A 0.1644(4) 0.0949(5) 0.32109(14) 0.0486(10) Uani d 1 . .
H H8AA 0.2542 0.1330 0.3183 0.058 Uiso calc 1 . .
H H8AB 0.1744 0.0092 0.3400 0.058 Uiso calc 1 . .
C C9A 0.0966(4) 0.0553(5) 0.27644(14) 0.0471(10) Uani d 1 . .
H H9A 0.0035 0.0405 0.2749 0.057 Uiso calc 1 . .
C C10A 0.1497(4) 0.0376(4) 0.23774(14) 0.0458(9) Uani d 1 . .
C C11A 0.2971(4) 0.0496(4) 0.23310(13) 0.0431(9) Uani d 1 . .
C C12A 0.3973(4) -0.0074(4) 0.26503(14) 0.0434(9) Uani d 1 . .
H H12A 0.3719 -0.0572 0.2897 0.052 Uiso calc 1 . .
C C13A 0.5340(5) 0.0093(5) 0.26043(15) 0.0508(10) Uani d 1 . .
C C14A 0.5736(5) 0.0809(5) 0.22360(16) 0.0565(12) Uani d 1 . .
H H14A 0.6652 0.0898 0.2201 0.068 Uiso calc 1 . .
C C15A 0.4755(5) 0.1393(5) 0.19180(14) 0.0547(11) Uani d 1 . .
H H15A 0.5020 0.1916 0.1677 0.066 Uiso calc 1 . .
C C16A 0.3389(5) 0.1206(4) 0.19556(14) 0.0482(10) Uani d 1 . .
C C17A 0.0773(5) 0.0805(5) 0.15652(15) 0.0533(11) Uani d 1 . .
C C18A -0.0161(6) 0.0691(6) 0.11939(16) 0.0668(14) Uani d 1 . .
H H18A -0.0022 0.1189 0.0934 0.080 Uiso calc 1 . .
C C19A -0.1312(5) -0.0157(6) 0.12010(18) 0.0630(13) Uani d 1 . .
H H19A -0.1958 -0.0211 0.0951 0.076 Uiso calc 1 . .
C C20A -0.1479(5) -0.0926(6) 0.15899(17) 0.0633(13) Uani d 1 . .
H H20A -0.2229 -0.1529 0.1596 0.076 Uiso calc 1 . .
C C21A -0.0565(5) -0.0809(5) 0.19603(16) 0.0550(11) Uani d 1 . .
H H21A -0.0698 -0.1337 0.2216 0.066 Uiso calc 1 . .
C C22A 0.0591(4) 0.0105(5) 0.19664(14) 0.0472(10) Uani d 1 . .
C C23A 0.6367(5) -0.0546(6) 0.2954(2) 0.0642(13) Uani d 1 . .
O O1B 0.7933(3) 0.2013(3) 0.53327(9) 0.0420(6) Uani d 1 . .
O O2B 0.8419(2) 0.3109(3) 0.47059(8) 0.0353(6) Uani d 1 . .
O O3B 0.5331(2) 0.1935(3) 0.50950(8) 0.0350(6) Uani d 1 . .
H H3B 0.5829 0.1594 0.5306 0.052 Uiso calc 1 . .
O O4B 0.6567(2) -0.0008(3) 0.44961(9) 0.0382(6) Uani d 1 . .
H H4B 0.5999 -0.0500 0.4605 0.057 Uiso calc 1 . .
O O5B 0.3929(2) 0.0037(3) 0.41614(9) 0.0374(6) Uani d 1 . .
O O6B 0.3977(2) 0.2427(3) 0.40286(9) 0.0384(6) Uani d 1 . .
H H6B 0.3165 0.2310 0.3950 0.058 Uiso calc 1 . .
C C1B 0.7628(3) 0.2518(4) 0.49518(12) 0.0301(7) Uani d 1 . .
C C2B 0.6127(3) 0.2418(4) 0.47601(11) 0.0301(7) Uani d 1 . .
H H2B 0.5809 0.3379 0.4653 0.036 Uiso calc 1 . .
C C3B 0.6004(3) 0.1351(4) 0.43639(12) 0.0321(7) Uani d 1 . .
H H3BA 0.6511 0.1749 0.4130 0.038 Uiso calc 1 . .
C C4B 0.4522(3) 0.1186(4) 0.41685(11) 0.0298(7) Uani d 1 . .

loop_
_atom_site_aniso_label
_atom_site_aniso_U_11
_atom_site_aniso_U_22
_atom_site_aniso_U_33
_atom_site_aniso_U_12
_atom_site_aniso_U_13
_atom_site_aniso_U_23
S1A 0.0820(8) 0.0475(6) 0.0469(6) 0.0068(6) 0.0150(6) 0.0075(5)
F1A 0.042(6) 0.115(11) 0.126(12) -0.029(5) -0.030(7) 0.029(7)
F1AB 0.073(8) 0.39(6) 0.153(19) 0.00(2) 0.024(11) 0.11(3)
F2A 0.044(3) 0.173(10) 0.069(4) 0.013(4) 0.004(2) 0.046(5)
F2AB 0.40(7) 0.18(3) 0.077(15) 0.12(4) -0.04(3) -0.069(18)
F3A 0.129(10) 0.099(8) 0.146(8) 0.077(7) -0.023(6) -0.013(5)
F3AB 0.15(2) 0.19(3) 0.32(5) -0.12(2) -0.10(3) 0.19(3)
O1A 0.0287(12) 0.0545(16) 0.0379(14) 0.0055(12) 0.0034(10) -0.0116(12)
N1A 0.0282(14) 0.0325(15) 0.0319(15) 0.0036(11) 0.0057(11) -0.0002(12)
N2A 0.0212(13) 0.0293(14) 0.0296(14) 0.0016(11) 0.0049(11) -0.0001(11)
C1A 0.0266(16) 0.0294(17) 0.0361(18) 0.0044(13) 0.0049(14) 0.0042(14)
C2A 0.0289(16) 0.0277(16) 0.0360(18) -0.0007(13) 0.0031(14) 0.0017(13)
C3A 0.0275(16) 0.0265(16) 0.0360(18) 0.0035(13) 0.0068(14) 0.0004(13)
C4A 0.0299(17) 0.0294(17) 0.0379(19) 0.0004(14) 0.0076(14) -0.0028(14)
C5A 0.0258(16) 0.0356(18) 0.0328(18) 0.0039(14) -0.0026(13) -0.0028(14)
C6A 0.0267(16) 0.0407(19) 0.0336(18) 0.0070(14) 0.0002(14) 0.0012(15)
C7A 0.0389(19) 0.046(2) 0.0319(19) -0.0005(16) 0.0038(15) -0.0006(16)
C8A 0.036(2) 0.062(3) 0.046(2) 0.0048(19) 0.0005(17) -0.001(2)
C9A 0.037(2) 0.060(3) 0.045(2) 0.0037(19) 0.0045(17) -0.0053(19)
C10A 0.049(2) 0.042(2) 0.047(2) 0.0075(18) 0.0093(19) 0.0000(17)
C11A 0.055(2) 0.038(2) 0.038(2) -0.0011(18) 0.0142(18) -0.0053(16)
C12A 0.048(2) 0.044(2) 0.041(2) 0.0052(18) 0.0178(18) -0.0004(17)
C13A 0.050(2) 0.050(2) 0.054(3) -0.0012(19) 0.013(2) -0.010(2)
C14A 0.058(3) 0.052(3) 0.065(3) -0.016(2) 0.028(2) -0.013(2)
C15A 0.066(3) 0.062(3) 0.038(2) -0.020(2) 0.016(2) 0.008(2)
C16A 0.070(3) 0.036(2) 0.041(2) -0.0008(19) 0.017(2) -0.0062(17)
C17A 0.068(3) 0.043(2) 0.050(2) 0.022(2) 0.010(2) -0.0046(19)
C18A 0.092(4) 0.058(3) 0.048(3) 0.030(3) 0.000(3) -0.003(2)
C19A 0.055(3) 0.057(3) 0.072(3) 0.016(2) -0.012(2) -0.010(2)
C20A 0.050(3) 0.073(3) 0.063(3) 0.010(2) -0.013(2) -0.018(3)
C21A 0.052(3) 0.052(3) 0.060(3) 0.005(2) 0.007(2) -0.004(2)
C22A 0.050(2) 0.046(2) 0.046(2) 0.0109(19) 0.0073(19) -0.0062(18)
C23A 0.041(2) 0.073(3) 0.081(4) 0.002(2) 0.013(2) -0.002(3)
O1B 0.0320(13) 0.0488(15) 0.0436(15) -0.0057(11) -0.0028(11) 0.0103(12)
O2B 0.0216(11) 0.0418(14) 0.0427(14) -0.0011(10) 0.0039(10) 0.0017(11)
O3B 0.0229(11) 0.0455(14) 0.0373(14) 0.0031(10) 0.0068(10) 0.0041(11)
O4B 0.0249(11) 0.0362(13) 0.0528(16) 0.0069(10) 0.0020(11) -0.0016(11)
O5B 0.0263(12) 0.0380(14) 0.0467(15) 0.0008(10) -0.0003(10) 0.0023(11)
O6B 0.0220(11) 0.0409(14) 0.0513(16) 0.0007(10) 0.0004(11) 0.0106(12)
C1B 0.0237(15) 0.0280(16) 0.0383(19) 0.0008(13) 0.0019(14) -0.0033(14)
C2B 0.0209(15) 0.0321(17) 0.0378(19) 0.0022(13) 0.0051(13) 0.0035(14)
C3B 0.0200(15) 0.0375(18) 0.0388(19) 0.0031(13) 0.0039(13) 0.0013(15)
C4B 0.0224(15) 0.0373(18) 0.0304(17) 0.0037(14) 0.0058(13) 0.0037(14)

loop_
_atom_type_symbol
_atom_type_description
_atom_type_scat_dispersion_real
_atom_type_scat_dispersion_imag
_atom_type_scat_source
C C 0.0181 0.0091 'International Tables Vol C Tables 4.2.6.8 and 6.1.1.4'
H H 0.0000 0.0000 'International Tables Vol C Tables 4.2.6.8 and 6.1.1.4'
N N 0.0311 0.0180 'International Tables Vol C Tables 4.2.6.8 and 6.1.1.4'
O O 0.0492 0.0322 'International Tables Vol C Tables 4.2.6.8 and 6.1.1.4'
F F 0.0727 0.0534 'International Tables Vol C Tables 4.2.6.8 and 6.1.1.4'
S S 0.3331 0.5567 'International Tables Vol C Tables 4.2.6.8 and 6.1.1.4'

loop_
_geom_angle_atom_site_label_1
_geom_angle_atom_site_label_2
_geom_angle_atom_site_label_3
_geom_angle
C16A S1A C17A 101.7(2)
C23A F1AB F2AB 52(3)
C23A F2AB F1AB 46(2)
C6A O1A H1A 109.5
C1A N1A C4A 108.3(2)
C7A N1A C1A 110.6(3)
C7A N1A C4A 111.9(3)
C2A N2A H2A 108(2)
C2A N2A C3A 110.1(2)
C2A N2A C5A 108.9(3)
C3A N2A H2A 105(2)
C3A N2A C5A 111.9(3)
C5A N2A H2A 112(2)
N1A C1A H1AA 109.7
N1A C1A H1AB 109.7
N1A C1A C2A 109.9(3)
H1AA C1A H1AB 108.2
C2A C1A H1AA 109.7
C2A C1A H1AB 109.7
N2A C2A C1A 111.9(3)
N2A C2A H2AA 109.2
N2A C2A H2AB 109.2
C1A C2A H2AA 109.2
C1A C2A H2AB 109.2
H2AA C2A H2AB 107.9
N2A C3A H3AA 109.3
N2A C3A H3AB 109.3
N2A C3A C4A 111.8(3)
H3AA C3A H3AB 107.9
C4A C3A H3AA 109.3
C4A C3A H3AB 109.3
N1A C4A C3A 111.1(3)
N1A C4A H4AA 109.4
N1A C4A H4AB 109.4
C3A C4A H4AA 109.4
C3A C4A H4AB 109.4
H4AA C4A H4AB 108.0
N2A C5A H5AA 108.6
N2A C5A H5AB 108.6
N2A C5A C6A 114.7(3)
H5AA C5A H5AB 107.6
C6A C5A H5AA 108.6
C6A C5A H5AB 108.6
O1A C6A C5A 112.0(3)
O1A C6A H6AA 109.2
O1A C6A H6AB 109.2
C5A C6A H6AA 109.2
C5A C6A H6AB 109.2
H6AA C6A H6AB 107.9
N1A C7A H7AA 109.5
N1A C7A H7AB 109.5
N1A C7A C8A 110.8(3)
H7AA C7A H7AB 108.1
C8A C7A H7AA 109.5
C8A C7A H7AB 109.5
C7A C8A H8AA 109.7
C7A C8A H8AB 109.7
H8AA C8A H8AB 108.2
C9A C8A C7A 109.8(3)
C9A C8A H8AA 109.7
C9A C8A H8AB 109.7
C8A C9A H9A 115.3
C10A C9A C8A 129.4(4)
C10A C9A H9A 115.3
C9A C10A C11A 124.1(4)
C9A C10A C22A 119.2(4)
C22A C10A C11A 116.7(4)
C12A C11A C10A 122.4(4)
C12A C11A C16A 118.0(4)
C16A C11A C10A 119.6(4)
C11A C12A H12A 119.5
C13A C12A C11A 121.1(4)
C13A C12A H12A 119.5
C12A C13A C23A 118.8(4)
C14A C13A C12A 120.3(4)
C14A C13A C23A 120.9(4)
C13A C14A H14A 120.3
C13A C14A C15A 119.4(4)
C15A C14A H14A 120.3
C14A C15A H15A 119.6
C16A C15A C14A 120.7(4)
C16A C15A H15A 119.6
C11A C16A S1A 122.1(4)
C15A C16A S1A 117.5(3)
C15A C16A C11A 120.4(4)
C18A C17A S1A 118.0(4)
C18A C17A C22A 121.6(5)
C22A C17A S1A 120.4(4)
C17A C18A H18A 119.6
C17A C18A C19A 120.8(5)
C19A C18A H18A 119.6
C18A C19A H19A 120.7
C18A C19A C20A 118.5(5)
C20A C19A H19A 120.7
C19A C20A H20A 119.5
C21A C20A C19A 120.9(5)
C21A C20A H20A 119.5
C20A C21A H21A 119.3
C20A C21A C22A 121.4(5)
C22A C21A H21A 119.3
C17A C22A C10A 121.5(4)
C17A C22A C21A 116.5(4)
C21A C22A C10A 121.9(4)
F1A C23A F3A 106.4(11)
F1A C23A C13A 110.3(8)
F1AB C23A F2AB 82(5)
F1AB C23A F3AB 105(4)
F1AB C23A C13A 117.8(14)
F2A C23A F1A 105.5(12)
F2A C23A F3A 109.1(9)
F2A C23A C13A 114.9(4)
F2AB C23A C13A 115.7(12)
F3A C23A C13A 110.3(6)
F3AB C23A F2AB 109(3)
F3AB C23A C13A 120.3(11)
C2B O3B H3B 109.5
C3B O4B H4B 109.5
C4B O6B H6B 109.5
O1B C1B O2B 126.8(3)
O1B C1B C2B 116.5(3)
O2B C1B C2B 116.7(3)
O3B C2B C1B 110.4(3)
O3B C2B H2B 109.3
O3B C2B C3B 110.3(3)
C1B C2B H2B 109.3
C3B C2B C1B 108.4(3)
C3B C2B H2B 109.3
O4B C3B C2B 110.8(3)
O4B C3B H3BA 108.3
O4B C3B C4B 110.7(3)
C2B C3B H3BA 108.3
C4B C3B C2B 110.4(3)
C4B C3B H3BA 108.3
O5B C4B O6B 125.0(3)
O5B C4B C3B 122.7(3)
O6B C4B C3B 112.3(3)

loop_
_geom_bond_atom_site_label_1
_geom_bond_atom_site_label_2
_geom_bond_distance
S1A C16A 1.754(5)
S1A C17A 1.788(5)
F1A C23A 1.311(12)
F1AB F2AB 1.71(8)
F1AB C23A 1.24(2)
F2A C23A 1.278(8)
F2AB C23A 1.37(3)
F3A C23A 1.314(8)
F3AB C23A 1.25(2)
O1A H1A 0.8200
O1A C6A 1.415(4)
N1A C1A 1.474(4)
N1A C4A 1.479(4)
N1A C7A 1.470(4)
N2A H2A 0.96(4)
N2A C2A 1.495(4)
N2A C3A 1.497(4)
N2A C5A 1.505(4)
C1A H1AA 0.9700
C1A H1AB 0.9700
C1A C2A 1.512(5)
C2A H2AA 0.9700
C2A H2AB 0.9700
C3A H3AA 0.9700
C3A H3AB 0.9700
C3A C4A 1.503(5)
C4A H4AA 0.9700
C4A H4AB 0.9700
C5A H5AA 0.9700
C5A H5AB 0.9700
C5A C6A 1.524(5)
C6A H6AA 0.9700
C6A H6AB 0.9700
C7A H7AA 0.9700
C7A H7AB 0.9700
C7A C8A 1.549(6)
C8A H8AA 0.9700
C8A H8AB 0.9700
C8A C9A 1.474(6)
C9A H9A 0.9300
C9A C10A 1.340(6)
C10A C11A 1.489(6)
C10A C22A 1.461(6)
C11A C12A 1.401(6)
C11A C16A 1.406(6)
C12A H12A 0.9300
C12A C13A 1.387(6)
C13A C14A 1.382(6)
C13A C23A 1.497(7)
C14A H14A 0.9300
C14A C15A 1.391(7)
C15A H15A 0.9300
C15A C16A 1.384(6)
C17A C18A 1.369(7)
C17A C22A 1.395(6)
C18A H18A 0.9300
C18A C19A 1.385(8)
C19A H19A 0.9300
C19A C20A 1.391(8)
C20A H20A 0.9300
C20A C21A 1.356(6)
C21A H21A 0.9300
C21A C22A 1.421(6)
O1B C1B 1.239(4)
O2B C1B 1.261(4)
O3B H3B 0.8200
O3B C2B 1.419(4)
O4B H4B 0.8200
O4B C3B 1.407(4)
O5B C4B 1.208(4)
O6B H6B 0.8200
O6B C4B 1.312(4)
C1B C2B 1.537(4)
C2B H2B 0.9800
C2B C3B 1.535(5)
C3B H3BA 0.9800
C3B C4B 1.526(4)

loop_
_geom_hbond_atom_site_label_D
_geom_hbond_atom_site_label_H
_geom_hbond_atom_site_label_A
_geom_hbond_site_symmetry_A
_geom_hbond_distance_DH
_geom_hbond_distance_HA
_geom_hbond_distance_DA
_geom_hbond_angle_DHA
O1A H1A O1B 1_455 0.82 1.83 2.652(4) 178
N2A H2A O2B 1_455 0.96(4) 1.73(4) 2.675(3) 165(3)
O3B H3B O5B 3_656 0.82 2.18 2.903(3) 147
O4B H4B O3B 3_656 0.82 2.14 2.954(4) 175
O6B H6B N1A . 0.82 1.83 2.629(4) 165
C3A H3AB O5B . 0.97 2.59 3.314(4) 132
C5A H5AA O2B 3_666 0.97 2.53 3.466(4) 163
C15A H15A O1A 4_665 0.93 2.58 3.397(5) 148

loop_
_geom_torsion_atom_site_label_1
_geom_torsion_atom_site_label_2
_geom_torsion_atom_site_label_3
_geom_torsion_atom_site_label_4
_geom_torsion
S1A C17A C18A C19A -179.8(4)
S1A C17A C22A C10A 6.3(5)
S1A C17A C22A C21A -177.6(3)
F1AB F2AB C23A F1A -22(3)
F1AB F2AB C23A F2A 138(3)
F1AB F2AB C23A F3A 51(4)
F1AB F2AB C23A F3AB 104(4)
F1AB F2AB C23A C13A -117(3)
F2AB F1AB C23A F1A 27(3)
F2AB F1AB C23A F2A -43(4)
F2AB F1AB C23A F3A -142.6(18)
F2AB F1AB C23A F3AB -108(3)
F2AB F1AB C23A C13A 115(3)
N1A C1A C2A N2A -58.7(3)
N1A C7A C8A C9A 169.7(3)
N2A C3A C4A N1A 57.1(3)
N2A C5A C6A O1A -80.8(4)
C1A N1A C4A C3A -61.0(3)
C1A N1A C7A C8A 158.2(3)
C2A N2A C3A C4A -51.9(3)
C2A N2A C5A C6A 165.7(3)
C3A N2A C2A C1A 53.0(3)
C3A N2A C5A C6A -72.3(3)
C4A N1A C1A C2A 61.3(3)
C4A N1A C7A C8A -80.9(4)
C5A N2A C2A C1A 176.0(3)
C5A N2A C3A C4A -173.2(3)
C7A N1A C1A C2A -175.7(3)
C7A N1A C4A C3A 176.8(3)
C7A C8A C9A C10A 135.7(5)
C8A C9A C10A C11A 2.8(8)
C8A C9A C10A C22A -174.6(4)
C9A C10A C11A C12A 40.8(6)
C9A C10A C11A C16A -139.0(4)
C9A C10A C22A C17A 136.5(4)
C9A C10A C22A C21A -39.4(6)
C10A C11A C12A C13A -178.1(4)
C10A C11A C16A S1A -1.6(5)
C10A C11A C16A C15A 176.7(4)
C11A C10A C22A C17A -41.1(6)
C11A C10A C22A C21A 143.0(4)
C11A C12A C13A C14A -1.1(6)
C11A C12A C13A C23A -179.6(4)
C12A C11A C16A S1A 178.5(3)
C12A C11A C16A C15A -3.1(6)
C12A C13A C14A C15A 1.7(7)
C12A C13A C23A F1A -141.2(14)
C12A C13A C23A F1AB 178(6)
C12A C13A C23A F2A -22.2(10)
C12A C13A C23A F2AB -88(4)
C12A C13A C23A F3A 101.6(10)
C12A C13A C23A F3AB 47(4)
C13A C14A C15A C16A -3.1(7)
C14A C13A C23A F1A 40.3(14)
C14A C13A C23A F1AB -1(6)
C14A C13A C23A F2A 159.3(8)
C14A C13A C23A F2AB 94(4)
C14A C13A C23A F3A -77.0(10)
C14A C13A C23A F3AB -132(4)
C14A C15A C16A S1A -177.8(4)
C14A C15A C16A C11A 3.8(7)
C16A S1A C17A C18A -157.3(3)
C16A S1A C17A C22A 24.3(4)
C16A C11A C12A C13A 1.8(6)
C17A S1A C16A C11A -26.5(4)
C17A S1A C16A C15A 155.1(4)
C17A C18A C19A C20A -1.9(7)
C18A C17A C22A C10A -172.0(4)
C18A C17A C22A C21A 4.1(6)
C18A C19A C20A C21A 2.5(7)
C19A C20A C21A C22A 0.3(7)
C20A C21A C22A C10A 172.6(4)
C20A C21A C22A C17A -3.5(6)
C22A C10A C11A C12A -141.7(4)
C22A C10A C11A C16A 38.5(5)
C22A C17A C18A C19A -1.5(7)
C23A C13A C14A C15A -179.8(4)
O1B C1B C2B O3B 8.5(4)
O1B C1B C2B C3B -112.4(3)
O2B C1B C2B O3B -171.3(3)
O2B C1B C2B C3B 67.8(4)
O3B C2B C3B O4B -65.3(3)
O3B C2B C3B C4B 57.7(4)
O4B C3B C4B O5B 4.4(5)
O4B C3B C4B O6B -178.0(3)
C1B C2B C3B O4B 55.6(3)
C1B C2B C3B C4B 178.6(3)
C2B C3B C4B O5B -118.7(4)
C2B C3B C4B O6B 58.9(4)
